data_7005137
loop_
_publ_author_name
'Salazar-Mendoza, Domingo'
'Baudron, St\'ephane A'
'Hosseini, Mir Wais'
'Kyritsakas, Nathalie'
'De Cian, Andr\'e'

_publ_section_title
;
 Arranging up to six ferrocene carboxamides around metal centres.
;
_journal_issue 5
_journal_name_full 'Dalton transactions (Cambridge, England : 2003)'
_journal_page_first 565
_journal_page_last 569
_journal_paper_doi 10.1039/b617112p
_journal_year 2007
_chemical_formula_moiety 'C66 H66 Co Fe6 N6 O6, 2(B F4), (H2O)'
_chemical_formula_sum 'C66 H68 B2 Co F8 Fe6 N6 O7'
_chemical_formula_weight 1624.91
_chemical_name_systematic
;
?
;
_space_group_IT_number 14
_symmetry_cell_setting monoclinic
_symmetry_space_group_name_Hall '-P 2yn'
_symmetry_space_group_name_H-M 'P 1 21/n 1'
_atom_sites_solution_hydrogens geom
_atom_sites_solution_primary direct
_atom_sites_solution_secondary difmap
_audit_creation_method SHELXL-97
_cell_angle_alpha 90.00
_cell_angle_beta 115.8790(10)
_cell_angle_gamma 90.00
_cell_formula_units_Z 4
_cell_length_a 22.4039(5)
_cell_length_b 13.9424(3)
_cell_length_c 23.4953(6)
_cell_measurement_reflns_used 6904
_cell_measurement_temperature 173(2)
_cell_measurement_theta_max 25.67
_cell_measurement_theta_min 2.33
_cell_volume 6603.1(3)
_computing_cell_refinement 'Bruker SMART'
_computing_data_collection 'Bruker SMART'
_computing_data_reduction 'Bruker SAINT'
_computing_molecular_graphics 'Bruker SHELXTL'
_computing_publication_material 'Bruker SHELXTL'
_computing_structure_refinement 'Bruker SHELXTL'
_computing_structure_solution 'Bruker SHELXTL'
_diffrn_ambient_temperature 173(2)
_diffrn_measured_fraction_theta_full 0.990
_diffrn_measured_fraction_theta_max 0.990
_diffrn_measurement_device_type 'CCD area detector'
_diffrn_measurement_method 'phi and omega scans'
_diffrn_radiation_monochromator graphite
_diffrn_radiation_source 'fine-focus sealed tube'
_diffrn_radiation_type MoK\a
_diffrn_radiation_wavelength 0.71073
_diffrn_reflns_av_R_equivalents 0.0371
_diffrn_reflns_av_sigmaI/netI 0.0363
_diffrn_reflns_limit_h_max 25
_diffrn_reflns_limit_h_min -29
_diffrn_reflns_limit_k_max 18
_diffrn_reflns_limit_k_min -18
_diffrn_reflns_limit_l_max 30
_diffrn_reflns_limit_l_min -30
_diffrn_reflns_number 68077
_diffrn_reflns_theta_full 27.65
_diffrn_reflns_theta_max 27.65
_diffrn_reflns_theta_min 1.05
_exptl_absorpt_coefficient_mu 1.607
_exptl_absorpt_correction_T_max 0.8558
_exptl_absorpt_correction_T_min 0.6618
_exptl_absorpt_correction_type multi-scan
_exptl_absorpt_process_details sadabs
_exptl_crystal_colour orange
_exptl_crystal_density_diffrn 1.635
_exptl_crystal_density_meas ?
_exptl_crystal_density_method .
_exptl_crystal_description block
_exptl_crystal_F_000 3308
_exptl_crystal_size_max 0.28
_exptl_crystal_size_mid 0.11
_exptl_crystal_size_min 0.10
_refine_diff_density_max 1.591
_refine_diff_density_min -0.981
_refine_diff_density_rms 0.106
_refine_ls_extinction_method none
_refine_ls_goodness_of_fit_ref 1.061
_refine_ls_hydrogen_treatment riding
_refine_ls_matrix_type full
_refine_ls_number_parameters 869
_refine_ls_number_reflns 15263
_refine_ls_number_restraints 0
_refine_ls_restrained_S_all 1.061
_refine_ls_R_factor_all 0.0587
_refine_ls_R_factor_gt 0.0381
_refine_ls_shift/su_max 0.002
_refine_ls_shift/su_mean 0.000
_refine_ls_structure_factor_coef Fsqd
_refine_ls_weighting_details 'calc w=1/[\s^2^(Fo^2^)+(0.0783P)^2^+1.8104P] where P=(Fo^2^+2Fc^2^)/3'
_refine_ls_weighting_scheme calc
_refine_ls_wR_factor_gt 0.1100
_refine_ls_wR_factor_ref 0.1286
_reflns_number_gt 11474
_reflns_number_total 15263
_reflns_threshold_expression >2sigma(I)
_cod_data_source_file b617112p.txt
_cod_data_source_block e623a
_cod_depositor_comments
;
The following automatic conversions were performed:
'_symmetry_cell_setting' value 'Monoclinic' changed to 'monoclinic'
according to '/home/saulius/struct/CIF-dictionaries/cif_core.dic'
dictionary named 'cif_core.dic' version 2.4.1 from 2010-06-29.

Automatic conversion script
Id: cif_fix_enum 1527 2010-12-29 10:47:43Z saulius 
;
_cod_original_sg_symbol_H-M 'P2(1)/n '
_cod_database_code 7005137

loop_
_symmetry_equiv_pos_as_xyz
'x, y, z'
'-x+1/2, y+1/2, -z+1/2'
'-x, -y, -z'
'x-1/2, -y-1/2, z-1/2'

loop_
_atom_site_label
_atom_site_type_symbol
_atom_site_fract_x
_atom_site_fract_y
_atom_site_fract_z
_atom_site_U_iso_or_equiv
_atom_site_adp_type
_atom_site_occupancy
_atom_site_symmetry_multiplicity
_atom_site_calc_flag
_atom_site_refinement_flags
_atom_site_disorder_assembly
_atom_site_disorder_group
C1 C 0.33274(14) -0.1603(2) 0.53260(13) 0.0257(6) Uani 1 1 d . . .
C2 C 0.34942(15) -0.2614(2) 0.53085(14) 0.0282(6) Uani 1 1 d . . .
C3 C 0.30616(16) -0.3313(2) 0.48810(14) 0.0310(7) Uani 1 1 d . . .
H3 H 0.2617 -0.3194 0.4543 0.037 Uiso 1 1 calc R . .
C4 C 0.33911(18) -0.4208(2) 0.50410(17) 0.0387(8) Uani 1 1 d . . .
H4 H 0.3207 -0.4822 0.4836 0.046 Uiso 1 1 calc R . .
C5 C 0.40218(18) -0.4076(2) 0.5551(2) 0.0451(9) Uani 1 1 d . . .
H5 H 0.4351 -0.4579 0.5760 0.054 Uiso 1 1 calc R . .
C6 C 0.40904(16) -0.3091(2) 0.57183(17) 0.0371(7) Uani 1 1 d . . .
H6 H 0.4478 -0.2793 0.6058 0.045 Uiso 1 1 calc R . .
C7 C 0.2759(2) -0.3029(3) 0.62109(19) 0.0544(11) Uani 1 1 d . . .
H7 H 0.2558 -0.2389 0.6118 0.065 Uiso 1 1 calc R . .
C8 C 0.2452(2) -0.3887(3) 0.59109(18) 0.0515(10) Uani 1 1 d . . .
H8 H 0.2002 -0.3947 0.5570 0.062 Uiso 1 1 calc R . .
C9 C 0.2905(2) -0.4645(3) 0.61813(19) 0.0511(10) Uani 1 1 d . . .
H9 H 0.2827 -0.5323 0.6062 0.061 Uiso 1 1 calc R . .
C10 C 0.3497(2) -0.4248(3) 0.66531(18) 0.0561(11) Uani 1 1 d . . .
H10 H 0.3901 -0.4602 0.6921 0.067 Uiso 1 1 calc R . .
C11 C 0.3400(2) -0.3248(3) 0.66632(17) 0.0561(11) Uani 1 1 d . . .
H11 H 0.3725 -0.2786 0.6944 0.067 Uiso 1 1 calc R . .
C12 C 0.39035(13) 0.08006(18) 0.47763(12) 0.0206(5) Uani 1 1 d . . .
C13 C 0.45899(13) 0.10605(19) 0.52015(12) 0.0219(5) Uani 1 1 d . . .
C14 C 0.51133(14) 0.13158(19) 0.50359(14) 0.0248(6) Uani 1 1 d . . .
H14 H 0.5095 0.1290 0.4612 0.030 Uiso 1 1 calc R . .
C15 C 0.56647(14) 0.1612(2) 0.55989(14) 0.0288(6) Uani 1 1 d . . .
H15 H 0.6090 0.1844 0.5628 0.035 Uiso 1 1 calc R . .
C16 C 0.54888(15) 0.1537(2) 0.61064(14) 0.0293(6) Uani 1 1 d . . .
H16 H 0.5772 0.1713 0.6547 0.035 Uiso 1 1 calc R . .
C17 C 0.48269(14) 0.12014(19) 0.58676(13) 0.0239(6) Uani 1 1 d . . .
H17 H 0.4577 0.1085 0.6115 0.029 Uiso 1 1 calc R . .
C18 C 0.40183(16) 0.3236(2) 0.49071(17) 0.0406(8) Uani 1 1 d . . .
H18 H 0.3586 0.2981 0.4612 0.049 Uiso 1 1 calc R . .
C19 C 0.45396(18) 0.3500(2) 0.47513(19) 0.0447(9) Uani 1 1 d . . .
H19 H 0.4531 0.3463 0.4331 0.054 Uiso 1 1 calc R . .
C20 C 0.50704(19) 0.3823(2) 0.5307(2) 0.0504(10) Uani 1 1 d . . .
H20 H 0.5500 0.4047 0.5342 0.060 Uiso 1 1 calc R . .
C21 C 0.48851(19) 0.3766(2) 0.5806(2) 0.0477(9) Uani 1 1 d . . .
H21 H 0.5161 0.3945 0.6247 0.057 Uiso 1 1 calc R . .
C22 C 0.42250(18) 0.3404(2) 0.55574(18) 0.0415(8) Uani 1 1 d . . .
H22 H 0.3964 0.3290 0.5795 0.050 Uiso 1 1 calc R . .
C23 C 0.17351(14) 0.1915(2) 0.40108(13) 0.0251(6) Uani 1 1 d . . .
C24 C 0.16681(15) 0.2970(2) 0.39867(14) 0.0271(6) Uani 1 1 d . . .
C25 C 0.21224(16) 0.3608(2) 0.44516(15) 0.0314(7) Uani 1 1 d . . .
H25 H 0.2551 0.3434 0.4798 0.038 Uiso 1 1 calc R . .
C26 C 0.18397(17) 0.4539(2) 0.43172(17) 0.0368(7) Uani 1 1 d . . .
H26 H 0.2035 0.5120 0.4564 0.044 Uiso 1 1 calc R . .
C27 C 0.12250(18) 0.4486(2) 0.37796(16) 0.0361(7) Uani 1 1 d . . .
H27 H 0.0919 0.5023 0.3591 0.043 Uiso 1 1 calc R . .
C28 C 0.11082(16) 0.3516(2) 0.35699(14) 0.0309(7) Uani 1 1 d . . .
H28 H 0.0718 0.3270 0.3206 0.037 Uiso 1 1 calc R . .
C29 C 0.1017(2) 0.2528(3) 0.4953(2) 0.0495(10) Uani 1 1 d . . .
H29 H 0.1144 0.1852 0.4964 0.059 Uiso 1 1 calc R . .
C30 C 0.14005(19) 0.3242(3) 0.53808(16) 0.0472(9) Uani 1 1 d . . .
H30 H 0.1835 0.3154 0.5742 0.057 Uiso 1 1 calc R . .
C31 C 0.10402(19) 0.4113(3) 0.51915(16) 0.0420(8) Uani 1 1 d . . .
H31 H 0.1183 0.4737 0.5399 0.050 Uiso 1 1 calc R . .
C32 C 0.04430(17) 0.3926(3) 0.46529(17) 0.0395(8) Uani 1 1 d . . .
H32 H 0.0097 0.4397 0.4420 0.047 Uiso 1 1 calc R . .
C33 C 0.04294(19) 0.2943(3) 0.45054(18) 0.0458(9) Uani 1 1 d . . .
H33 H 0.0073 0.2610 0.4153 0.055 Uiso 1 1 calc R . .
C34 C 0.11536(14) -0.0489(2) 0.46289(13) 0.0266(6) Uani 1 1 d . . .
C35 C 0.04647(14) -0.0789(2) 0.42546(13) 0.0255(6) Uani 1 1 d . . .
C36 C 0.01582(15) -0.0891(2) 0.35785(14) 0.0306(6) Uani 1 1 d . . .
H36 H 0.0349 -0.0706 0.3290 0.037 Uiso 1 1 calc R . .
C37 C -0.04730(15) -0.1317(2) 0.34078(15) 0.0359(7) Uani 1 1 d . . .
H37 H -0.0789 -0.1496 0.2978 0.043 Uiso 1 1 calc R . .
C38 C -0.05593(15) -0.1475(2) 0.39596(15) 0.0346(7) Uani 1 1 d . . .
H38 H -0.0946 -0.1779 0.3975 0.042 Uiso 1 1 calc R . .
C39 C 0.00113(14) -0.1150(2) 0.44887(14) 0.0284(6) Uani 1 1 d . . .
H39 H 0.0085 -0.1168 0.4932 0.034 Uiso 1 1 calc R . .
C40 C 0.11532(17) -0.2888(2) 0.44619(18) 0.0409(8) Uani 1 1 d . . .
H40 H 0.1586 -0.2605 0.4732 0.049 Uiso 1 1 calc R . .
C41 C 0.08838(18) -0.3023(2) 0.38043(17) 0.0396(8) Uani 1 1 d . . .
H41 H 0.1095 -0.2836 0.3533 0.048 Uiso 1 1 calc R . .
C42 C 0.0250(2) -0.3448(2) 0.35947(19) 0.0474(9) Uani 1 1 d . . .
H42 H -0.0049 -0.3613 0.3156 0.057 Uiso 1 1 calc R . .
C43 C 0.0121(2) -0.3587(2) 0.4126(2) 0.0463(9) Uani 1 1 d . . .
H43 H -0.0281 -0.3871 0.4122 0.056 Uiso 1 1 calc R . .
C44 C 0.06769(19) -0.3250(3) 0.46656(19) 0.0464(9) Uani 1 1 d . . .
H44 H 0.0727 -0.3257 0.5101 0.056 Uiso 1 1 calc R . .
C45 C 0.20972(13) -0.06067(19) 0.32813(12) 0.0215(5) Uani 1 1 d . . .
C46 C 0.22317(15) -0.0620(2) 0.27268(13) 0.0250(6) Uani 1 1 d . . .
C47 C 0.17495(18) -0.0700(2) 0.20821(14) 0.0367(8) Uani 1 1 d . . .
H47 H 0.1270 -0.0779 0.1931 0.044 Uiso 1 1 calc R . .
C48 C 0.2098(2) -0.0637(2) 0.17017(15) 0.0447(9) Uani 1 1 d . . .
H48 H 0.1898 -0.0658 0.1238 0.054 Uiso 1 1 calc R . .
C49 C 0.27772(19) -0.0530(2) 0.21007(16) 0.0401(8) Uani 1 1 d . . .
H49 H 0.3129 -0.0463 0.1962 0.048 Uiso 1 1 calc R . .
C50 C 0.28689(16) -0.0510(2) 0.27345(14) 0.0297(6) Uani 1 1 d . . .
H50 H 0.3293 -0.0442 0.3111 0.036 Uiso 1 1 calc R . .
C51 C 0.22174(17) 0.1776(2) 0.27266(16) 0.0362(7) Uani 1 1 d . . .
H51 H 0.2247 0.1789 0.3155 0.043 Uiso 1 1 calc R . .
C52 C 0.16293(18) 0.1682(3) 0.21624(19) 0.0471(9) Uani 1 1 d . . .
H52 H 0.1179 0.1627 0.2129 0.056 Uiso 1 1 calc R . .
C53 C 0.1808(2) 0.1689(3) 0.16482(17) 0.0501(10) Uani 1 1 d . . .
H53 H 0.1502 0.1642 0.1198 0.060 Uiso 1 1 calc R . .
C54 C 0.25021(19) 0.1785(2) 0.19059(16) 0.0418(8) Uani 1 1 d . . .
H54 H 0.2765 0.1808 0.1665 0.050 Uiso 1 1 calc R . .
C55 C 0.27555(17) 0.1835(2) 0.25704(16) 0.0362(7) Uani 1 1 d . . .
H55 H 0.3224 0.1900 0.2870 0.043 Uiso 1 1 calc R . .
C56 C 0.28497(15) 0.1077(2) 0.59998(13) 0.0322(7) Uani 1 1 d . . .
C57 C 0.26440(16) 0.1198(3) 0.65106(14) 0.0458(9) Uani 1 1 d . . .
C58 C 0.2807(2) 0.1974(4) 0.69512(16) 0.0585(12) Uani 1 1 d . . .
H58 H 0.3075 0.2537 0.6967 0.070 Uiso 1 1 calc R . .
C59 C 0.2505(2) 0.1780(5) 0.7361(2) 0.0820(14) Uani 1 1 d . . .
H59 H 0.2539 0.2183 0.7716 0.098 Uiso 1 1 calc R . .
C60 C 0.2170(2) 0.0925(5) 0.71870(19) 0.0820(14) Uani 1 1 d . . .
H60 H 0.1929 0.0620 0.7400 0.098 Uiso 1 1 calc R . .
C61 C 0.22548(18) 0.0526(4) 0.66662(16) 0.0652(14) Uani 1 1 d . . .
H61 H 0.2068 -0.0077 0.6447 0.078 Uiso 1 1 calc R . .
C62 C 0.4142(2) 0.0837(4) 0.7964(2) 0.0721(14) Uani 1 1 d . . .
H62 H 0.4412 0.1411 0.8010 0.087 Uiso 1 1 calc R . .
C63 C 0.3804(2) 0.0603(5) 0.83263(19) 0.0767(16) Uani 1 1 d . . .
H63 H 0.3798 0.0990 0.8672 0.092 Uiso 1 1 calc R . .
C64 C 0.3486(3) -0.0245(6) 0.8120(3) 0.101(2) Uani 1 1 d . . .
H64 H 0.3215 -0.0572 0.8294 0.121 Uiso 1 1 calc R . .
C65 C 0.3609(3) -0.0581(5) 0.7618(3) 0.099(2) Uani 1 1 d . . .
H65 H 0.3444 -0.1180 0.7383 0.119 Uiso 1 1 calc R . .
C66 C 0.4018(2) 0.0099(5) 0.7517(2) 0.0782(17) Uani 1 1 d . . .
H66 H 0.4186 0.0064 0.7196 0.094 Uiso 1 1 calc R . .
N1 N 0.37497(13) -0.10745(18) 0.58019(12) 0.0364(6) Uani 1 1 d . . .
H1A H 0.3670 -0.0476 0.5825 0.044 Uiso 1 1 calc R . .
H1B H 0.4103 -0.1331 0.6087 0.044 Uiso 1 1 calc R . .
N2 N 0.37187(12) 0.07698(18) 0.41623(11) 0.0291(5) Uani 1 1 d . . .
H2A H 0.3317 0.0620 0.3909 0.035 Uiso 1 1 calc R . .
H2B H 0.4000 0.0899 0.4015 0.035 Uiso 1 1 calc R . .
N3 N 0.12456(13) 0.14160(18) 0.35753(12) 0.0337(6) Uani 1 1 d . . .
H3A H 0.1266 0.0800 0.3573 0.040 Uiso 1 1 calc R . .
H3B H 0.0907 0.1708 0.3294 0.040 Uiso 1 1 calc R . .
N4 N 0.13820(15) -0.0443(2) 0.52460(12) 0.0470(8) Uani 1 1 d . . .
H4A H 0.1786 -0.0275 0.5475 0.056 Uiso 1 1 calc R . .
H4B H 0.1127 -0.0582 0.5422 0.056 Uiso 1 1 calc R . .
N5 N 0.15740(13) -0.10833(18) 0.32495(12) 0.0320(6) Uani 1 1 d . . .
H5A H 0.1480 -0.1086 0.3568 0.038 Uiso 1 1 calc R . .
H5B H 0.1327 -0.1391 0.2911 0.038 Uiso 1 1 calc R . .
N6 N 0.32836(14) 0.1681(2) 0.59658(13) 0.0402(7) Uani 1 1 d . . .
H6A H 0.3409 0.1624 0.5670 0.048 Uiso 1 1 calc R . .
H6B H 0.3442 0.2134 0.6240 0.048 Uiso 1 1 calc R . .
O1 O 0.28073(10) -0.12680(14) 0.48987(9) 0.0278(4) Uani 1 1 d . . .
O2 O 0.35022(9) 0.06141(13) 0.50072(8) 0.0226(4) Uani 1 1 d . . .
O3 O 0.22383(10) 0.15355(13) 0.44299(9) 0.0271(4) Uani 1 1 d . . .
O4 O 0.15133(9) -0.02900(14) 0.43547(9) 0.0257(4) Uani 1 1 d . . .
O5 O 0.24698(9) -0.01487(14) 0.37695(8) 0.0238(4) Uani 1 1 d . . .
O6 O 0.26104(10) 0.04103(16) 0.56061(9) 0.0305(5) Uani 1 1 d . . .
Fe1 Fe 0.32912(2) -0.36414(3) 0.579902(19) 0.02736(11) Uani 1 1 d . . .
Fe2 Fe 0.48413(2) 0.24434(3) 0.541943(19) 0.02392(10) Uani 1 1 d . . .
Fe3 Fe 0.12300(2) 0.35899(3) 0.448017(19) 0.02520(10) Uani 1 1 d . . .
Fe4 Fe 0.02719(2) -0.21748(3) 0.402835(19) 0.02568(10) Uani 1 1 d . . .
Fe5 Fe 0.22551(2) 0.05735(3) 0.224202(18) 0.02509(10) Uani 1 1 d . . .
Fe6 Fe 0.31498(2) 0.07070(5) 0.74075(2) 0.05060(16) Uani 1 1 d . . .
Co1 Co 0.252075(17) 0.01358(3) 0.466722(16) 0.01977(9) Uani 1 1 d . . .
B1 B 0.4521(3) 0.3416(5) 0.7392(3) 0.0806(19) Uani 1 1 d . . .
F1 F 0.39893(15) 0.3286(2) 0.68429(12) 0.0855(9) Uani 1 1 d . A .
F2A F 0.4501(5) 0.3179(7) 0.7924(2) 0.141(4) Uani 0.712(16) 1 d P A 1
F2B F 0.4127(10) 0.3836(13) 0.7669(8) 0.105(8) Uani 0.288(16) 1 d P A 2
F3 F 0.48483(19) 0.4244(3) 0.73756(19) 0.1308(15) Uani 1 1 d . A .
F4 F 0.4965(2) 0.2712(3) 0.7436(3) 0.178(2) Uani 1 1 d . A .
B2 B 0.54660(19) 0.8350(3) 0.70816(17) 0.0410(9) Uani 1 1 d . . .
F5 F 0.48166(9) 0.84022(16) 0.69897(9) 0.0486(5) Uani 1 1 d . . .
F6 F 0.58582(13) 0.8965(2) 0.75301(12) 0.0806(9) Uani 1 1 d . . .
F7 F 0.54813(11) 0.8525(2) 0.65061(10) 0.0626(7) Uani 1 1 d . . .
F8 F 0.56896(14) 0.7418(2) 0.72700(13) 0.0765(8) Uani 1 1 d . . .
O7 O 0.42008(16) 0.4094(2) 0.88600(14) 0.0605(8) Uani 1 1 d . . .

loop_
_atom_site_aniso_label
_atom_site_aniso_U_11
_atom_site_aniso_U_22
_atom_site_aniso_U_33
_atom_site_aniso_U_23
_atom_site_aniso_U_13
_atom_site_aniso_U_12
C1 0.0284(15) 0.0250(14) 0.0249(13) 0.0046(11) 0.0125(12) -0.0007(12)
C2 0.0303(16) 0.0270(15) 0.0322(15) 0.0011(12) 0.0180(13) -0.0009(12)
C3 0.0390(18) 0.0294(15) 0.0314(15) -0.0024(12) 0.0217(14) -0.0037(13)
C4 0.044(2) 0.0288(16) 0.056(2) -0.0098(14) 0.0338(18) -0.0029(14)
C5 0.0373(19) 0.0285(17) 0.077(3) -0.0028(17) 0.0316(19) 0.0062(14)
C6 0.0257(16) 0.0276(16) 0.059(2) -0.0003(14) 0.0192(16) 0.0017(13)
C7 0.082(3) 0.054(2) 0.052(2) 0.0144(18) 0.052(2) 0.021(2)
C8 0.047(2) 0.074(3) 0.045(2) 0.0129(19) 0.0307(18) -0.001(2)
C9 0.070(3) 0.042(2) 0.054(2) 0.0120(17) 0.039(2) -0.0071(19)
C10 0.064(3) 0.061(3) 0.0382(19) 0.0247(18) 0.0184(19) 0.006(2)
C11 0.087(3) 0.054(2) 0.0338(19) -0.0027(17) 0.032(2) -0.009(2)
C12 0.0206(13) 0.0143(12) 0.0258(13) 0.0011(10) 0.0092(11) 0.0002(10)
C13 0.0212(14) 0.0196(13) 0.0226(13) 0.0003(10) 0.0074(11) 0.0005(11)
C14 0.0202(14) 0.0238(14) 0.0303(14) -0.0010(11) 0.0110(12) 0.0009(11)
C15 0.0191(14) 0.0247(14) 0.0388(16) -0.0004(12) 0.0092(12) 0.0019(11)
C16 0.0244(15) 0.0258(14) 0.0286(14) -0.0010(11) 0.0033(12) 0.0020(12)
C17 0.0219(14) 0.0216(13) 0.0235(13) 0.0009(10) 0.0054(11) 0.0002(11)
C18 0.0274(17) 0.0293(16) 0.057(2) 0.0123(15) 0.0107(15) 0.0122(13)
C19 0.046(2) 0.0347(18) 0.056(2) 0.0224(16) 0.0242(18) 0.0154(16)
C20 0.039(2) 0.0234(16) 0.086(3) 0.0144(17) 0.024(2) 0.0023(14)
C21 0.048(2) 0.0217(16) 0.063(2) -0.0075(15) 0.0142(19) 0.0062(15)
C22 0.041(2) 0.0250(16) 0.065(2) 0.0016(15) 0.0289(18) 0.0089(14)
C23 0.0273(15) 0.0266(14) 0.0250(13) -0.0004(11) 0.0149(12) 0.0018(12)
C24 0.0318(16) 0.0257(14) 0.0300(14) 0.0020(11) 0.0192(13) 0.0056(12)
C25 0.0291(16) 0.0310(16) 0.0410(17) -0.0024(13) 0.0219(14) -0.0034(13)
C26 0.046(2) 0.0243(15) 0.055(2) -0.0031(14) 0.0359(17) -0.0066(14)
C27 0.049(2) 0.0286(16) 0.0441(18) 0.0102(13) 0.0332(17) 0.0089(14)
C28 0.0364(17) 0.0322(16) 0.0286(15) 0.0086(12) 0.0184(13) 0.0085(13)
C29 0.074(3) 0.0342(19) 0.065(2) 0.0130(17) 0.053(2) 0.0017(18)
C30 0.048(2) 0.068(3) 0.0307(17) 0.0118(17) 0.0224(16) 0.0074(19)
C31 0.054(2) 0.047(2) 0.0391(18) -0.0081(15) 0.0326(17) -0.0083(17)
C32 0.0338(18) 0.049(2) 0.0460(19) 0.0007(16) 0.0269(16) 0.0020(15)
C33 0.047(2) 0.054(2) 0.048(2) -0.0093(17) 0.0320(18) -0.0232(18)
C34 0.0265(15) 0.0288(15) 0.0273(14) -0.0027(11) 0.0144(12) -0.0026(12)
C35 0.0250(15) 0.0279(14) 0.0264(14) 0.0014(11) 0.0140(12) 0.0014(12)
C36 0.0266(15) 0.0375(16) 0.0277(14) 0.0073(12) 0.0117(12) 0.0020(13)
C37 0.0212(15) 0.052(2) 0.0277(15) 0.0051(14) 0.0044(12) 0.0003(14)
C38 0.0189(15) 0.0443(19) 0.0405(17) 0.0072(14) 0.0128(13) -0.0005(13)
C39 0.0252(15) 0.0341(16) 0.0302(15) 0.0007(12) 0.0159(12) 0.0020(12)
C40 0.0351(18) 0.0350(18) 0.054(2) 0.0058(15) 0.0207(16) 0.0084(14)
C41 0.047(2) 0.0302(16) 0.055(2) -0.0007(15) 0.0350(18) 0.0030(15)
C42 0.055(2) 0.0347(18) 0.059(2) -0.0156(16) 0.031(2) -0.0099(17)
C43 0.049(2) 0.0297(17) 0.073(3) 0.0031(17) 0.039(2) -0.0035(15)
C44 0.055(2) 0.0415(19) 0.054(2) 0.0186(17) 0.0336(19) 0.0156(18)
C45 0.0217(14) 0.0208(13) 0.0215(12) 0.0000(10) 0.0092(11) 0.0012(11)
C46 0.0302(15) 0.0241(14) 0.0213(13) -0.0022(10) 0.0119(12) -0.0042(12)
C47 0.0424(19) 0.0383(17) 0.0246(14) -0.0071(13) 0.0101(14) -0.0175(15)
C48 0.071(3) 0.044(2) 0.0271(16) -0.0122(14) 0.0296(17) -0.0195(18)
C49 0.058(2) 0.0347(17) 0.0437(19) -0.0038(14) 0.0373(18) 0.0030(16)
C50 0.0339(17) 0.0276(15) 0.0324(15) 0.0007(12) 0.0188(13) 0.0048(13)
C51 0.046(2) 0.0255(15) 0.0408(17) 0.0024(13) 0.0222(16) 0.0049(14)
C52 0.0350(19) 0.042(2) 0.060(2) 0.0145(17) 0.0172(17) 0.0136(16)
C53 0.051(2) 0.051(2) 0.0345(18) 0.0207(16) 0.0062(16) 0.0099(18)
C54 0.053(2) 0.0384(18) 0.0395(18) 0.0110(14) 0.0250(17) -0.0023(16)
C55 0.0384(18) 0.0279(16) 0.0390(17) 0.0003(13) 0.0138(15) -0.0060(14)
C56 0.0233(15) 0.0493(19) 0.0194(13) -0.0030(13) 0.0051(12) 0.0044(14)
C57 0.0229(16) 0.091(3) 0.0189(14) -0.0036(16) 0.0047(12) 0.0137(17)
C58 0.050(2) 0.093(3) 0.0273(17) -0.0094(19) 0.0119(16) 0.032(2)
C59 0.042(2) 0.173(5) 0.0340(16) -0.001(2) 0.0192(15) 0.033(2)
C60 0.042(2) 0.173(5) 0.0340(16) -0.001(2) 0.0192(15) 0.033(2)
C61 0.0273(19) 0.142(4) 0.0260(17) 0.001(2) 0.0116(15) -0.003(2)
C62 0.028(2) 0.115(4) 0.054(3) 0.020(3) 0.0003(19) 0.007(2)
C63 0.043(2) 0.146(5) 0.0266(19) 0.006(2) 0.0015(18) 0.010(3)
C64 0.061(3) 0.172(7) 0.048(3) 0.045(4) 0.005(3) -0.002(4)
C65 0.085(4) 0.092(4) 0.079(4) 0.006(3) -0.002(3) 0.027(4)
C66 0.050(3) 0.133(5) 0.046(2) 0.025(3) 0.016(2) 0.048(3)
N1 0.0334(15) 0.0250(13) 0.0338(14) 0.0025(11) -0.0011(11) 0.0048(11)
N2 0.0223(12) 0.0431(15) 0.0211(11) -0.0024(10) 0.0087(10) -0.0095(11)
N3 0.0323(15) 0.0252(13) 0.0332(13) -0.0038(10) 0.0046(11) 0.0039(11)
N4 0.0364(16) 0.083(2) 0.0265(13) -0.0125(14) 0.0184(12) -0.0268(16)
N5 0.0363(15) 0.0364(14) 0.0268(12) -0.0095(10) 0.0169(11) -0.0152(12)
N6 0.0448(17) 0.0479(17) 0.0298(14) -0.0169(12) 0.0180(13) -0.0103(14)
O1 0.0264(11) 0.0247(10) 0.0267(10) 0.0048(8) 0.0064(9) -0.0004(8)
O2 0.0212(10) 0.0249(10) 0.0196(9) -0.0008(7) 0.0070(8) -0.0028(8)
O3 0.0260(11) 0.0240(10) 0.0277(10) -0.0009(8) 0.0085(9) 0.0014(8)
O4 0.0223(10) 0.0325(11) 0.0241(9) 0.0012(8) 0.0117(8) -0.0047(8)
O5 0.0244(10) 0.0275(10) 0.0193(9) -0.0016(7) 0.0094(8) -0.0063(8)
O6 0.0265(11) 0.0459(13) 0.0197(9) -0.0012(9) 0.0107(8) -0.0027(9)
Fe1 0.0299(2) 0.0248(2) 0.0283(2) 0.00525(16) 0.01356(18) 0.00277(17)
Fe2 0.0198(2) 0.01867(19) 0.0299(2) 0.00150(15) 0.00765(17) 0.00109(15)
Fe3 0.0279(2) 0.0245(2) 0.0281(2) 0.00031(16) 0.01670(18) -0.00108(17)
Fe4 0.0233(2) 0.0286(2) 0.0266(2) -0.00066(16) 0.01225(17) -0.00254(17)
Fe5 0.0248(2) 0.0301(2) 0.01906(19) 0.00206(15) 0.00836(16) -0.00153(17)
Fe6 0.0273(3) 0.1015(5) 0.0202(2) 0.0000(2) 0.00782(19) 0.0103(3)
Co1 0.01897(19) 0.02254(18) 0.01678(17) 0.00071(13) 0.00685(14) -0.00198(14)
B1 0.079(4) 0.066(4) 0.055(3) -0.005(3) -0.009(3) -0.004(3)
F1 0.080(2) 0.093(2) 0.0543(15) -0.0223(15) 0.0018(14) -0.0138(16)
F2A 0.253(9) 0.118(7) 0.036(3) -0.018(3) 0.050(4) -0.027(6)
F2B 0.201(17) 0.080(11) 0.063(8) -0.023(8) 0.084(10) -0.013(10)
F3 0.108(3) 0.103(3) 0.124(3) -0.009(2) -0.003(2) -0.033(2)
F4 0.135(4) 0.135(4) 0.208(6) 0.062(4) 0.023(4) 0.059(3)
B2 0.0284(19) 0.065(3) 0.0263(17) 0.0066(17) 0.0085(15) 0.0005(18)
F5 0.0275(10) 0.0728(15) 0.0408(11) 0.0062(10) 0.0105(9) 0.0096(10)
F6 0.0619(17) 0.122(2) 0.0562(15) -0.0319(15) 0.0242(13) -0.0370(16)
F7 0.0499(14) 0.106(2) 0.0341(11) 0.0114(12) 0.0204(10) -0.0056(13)
F8 0.0715(18) 0.0847(19) 0.0758(18) 0.0359(14) 0.0345(15) 0.0409(15)
O7 0.079(2) 0.0543(17) 0.0703(19) 0.0001(14) 0.0529(17) 0.0045(15)

loop_
_atom_type_symbol
_atom_type_description
_atom_type_scat_dispersion_real
_atom_type_scat_dispersion_imag
_atom_type_scat_source
C C 0.0033 0.0016 'International Tables Vol C Tables 4.2.6.8 and 6.1.1.4'
H H 0.0000 0.0000 'International Tables Vol C Tables 4.2.6.8 and 6.1.1.4'
B B 0.0013 0.0007 'International Tables Vol C Tables 4.2.6.8 and 6.1.1.4'
N N 0.0061 0.0033 'International Tables Vol C Tables 4.2.6.8 and 6.1.1.4'
O O 0.0106 0.0060 'International Tables Vol C Tables 4.2.6.8 and 6.1.1.4'
F F 0.0171 0.0103 'International Tables Vol C Tables 4.2.6.8 and 6.1.1.4'
Fe Fe 0.3463 0.8444 'International Tables Vol C Tables 4.2.6.8 and 6.1.1.4'
Co Co 0.3494 0.9721 'International Tables Vol C Tables 4.2.6.8 and 6.1.1.4'

loop_
_geom_angle_atom_site_label_1
_geom_angle_atom_site_label_2
_geom_angle_atom_site_label_3
_geom_angle
_geom_angle_site_symmetry_1
_geom_angle_site_symmetry_3
_geom_angle_publ_flag
O1 C1 N1 122.7(3) . . ?
O1 C1 C2 119.8(3) . . ?
N1 C1 C2 117.4(3) . . ?
C6 C2 C3 107.7(3) . . ?
C6 C2 C1 127.3(3) . . ?
C3 C2 C1 124.9(3) . . ?
C6 C2 Fe1 70.12(18) . . ?
C3 C2 Fe1 70.38(17) . . ?
C1 C2 Fe1 123.1(2) . . ?
C4 C3 C2 107.4(3) . . ?
C4 C3 Fe1 70.08(19) . . ?
C2 C3 Fe1 68.26(17) . . ?
C4 C3 H3 126.3 . . ?
C2 C3 H3 126.3 . . ?
Fe1 C3 H3 126.3 . . ?
C5 C4 C3 108.8(3) . . ?
C5 C4 Fe1 70.1(2) . . ?
C3 C4 Fe1 69.40(17) . . ?
C5 C4 H4 125.6 . . ?
C3 C4 H4 125.6 . . ?
Fe1 C4 H4 125.6 . . ?
C4 C5 C6 108.0(3) . . ?
C4 C5 Fe1 69.68(19) . . ?
C6 C5 Fe1 68.86(19) . . ?
C4 C5 H5 126.0 . . ?
C6 C5 H5 126.0 . . ?
Fe1 C5 H5 126.0 . . ?
C5 C6 C2 108.0(3) . . ?
C5 C6 Fe1 70.54(19) . . ?
C2 C6 Fe1 68.60(17) . . ?
C5 C6 H6 126.0 . . ?
C2 C6 H6 126.0 . . ?
Fe1 C6 H6 126.0 . . ?
C11 C7 C8 108.1(4) . . ?
C11 C7 Fe1 69.3(2) . . ?
C8 C7 Fe1 70.3(2) . . ?
C11 C7 H7 125.9 . . ?
C8 C7 H7 125.9 . . ?
Fe1 C7 H7 125.9 . . ?
C7 C8 C9 108.3(4) . . ?
C7 C8 Fe1 69.2(2) . . ?
C9 C8 Fe1 70.2(2) . . ?
C7 C8 H8 125.9 . . ?
C9 C8 H8 125.9 . . ?
Fe1 C8 H8 125.9 . . ?
C8 C9 C10 107.7(4) . . ?
C8 C9 Fe1 69.4(2) . . ?
C10 C9 Fe1 69.3(2) . . ?
C8 C9 H9 126.2 . . ?
C10 C9 H9 126.2 . . ?
Fe1 C9 H9 126.2 . . ?
C11 C10 C9 107.5(4) . . ?
C11 C10 Fe1 68.7(2) . . ?
C9 C10 Fe1 70.1(2) . . ?
C11 C10 H10 126.3 . . ?
C9 C10 H10 126.3 . . ?
Fe1 C10 H10 126.3 . . ?
C7 C11 C10 108.5(4) . . ?
C7 C11 Fe1 70.2(2) . . ?
C10 C11 Fe1 70.5(2) . . ?
C7 C11 H11 125.8 . . ?
C10 C11 H11 125.8 . . ?
Fe1 C11 H11 125.8 . . ?
O2 C12 N2 121.4(2) . . ?
O2 C12 C13 119.3(2) . . ?
N2 C12 C13 119.3(2) . . ?
C17 C13 C14 107.8(2) . . ?
C17 C13 C12 123.9(3) . . ?
C14 C13 C12 128.0(2) . . ?
C17 C13 Fe2 70.17(15) . . ?
C14 C13 Fe2 70.09(15) . . ?
C12 C13 Fe2 120.26(18) . . ?
C15 C14 C13 107.6(3) . . ?
C15 C14 Fe2 70.70(16) . . ?
C13 C14 Fe2 68.44(15) . . ?
C15 C14 H14 126.2 . . ?
C13 C14 H14 126.2 . . ?
Fe2 C14 H14 126.2 . . ?
C16 C15 C14 108.3(3) . . ?
C16 C15 Fe2 70.11(17) . . ?
C14 C15 Fe2 68.67(16) . . ?
C16 C15 H15 125.8 . . ?
C14 C15 H15 125.8 . . ?
Fe2 C15 H15 125.8 . . ?
C15 C16 C17 108.6(3) . . ?
C15 C16 Fe2 69.80(17) . . ?
C17 C16 Fe2 68.64(16) . . ?
C15 C16 H16 125.7 . . ?
C17 C16 H16 125.7 . . ?
Fe2 C16 H16 125.7 . . ?
C16 C17 C13 107.7(3) . . ?
C16 C17 Fe2 70.92(16) . . ?
C13 C17 Fe2 68.44(15) . . ?
C16 C17 H17 126.2 . . ?
C13 C17 H17 126.2 . . ?
Fe2 C17 H17 126.2 . . ?
C22 C18 C19 108.6(3) . . ?
C22 C18 Fe2 70.41(19) . . ?
C19 C18 Fe2 69.96(18) . . ?
C22 C18 H18 125.7 . . ?
C19 C18 H18 125.7 . . ?
Fe2 C18 H18 125.7 . . ?
C20 C19 C18 107.6(4) . . ?
C20 C19 Fe2 69.8(2) . . ?
C18 C19 Fe2 69.34(18) . . ?
C20 C19 H19 126.2 . . ?
C18 C19 H19 126.2 . . ?
Fe2 C19 H19 126.2 . . ?
C19 C20 C21 108.6(3) . . ?
C19 C20 Fe2 70.0(2) . . ?
C21 C20 Fe2 69.9(2) . . ?
C19 C20 H20 125.7 . . ?
C21 C20 H20 125.7 . . ?
Fe2 C20 H20 125.7 . . ?
C20 C21 C22 108.1(3) . . ?
C20 C21 Fe2 69.8(2) . . ?
C22 C21 Fe2 69.98(19) . . ?
C20 C21 H21 126.0 . . ?
C22 C21 H21 126.0 . . ?
Fe2 C21 H21 126.0 . . ?
C18 C22 C21 107.1(3) . . ?
C18 C22 Fe2 69.19(19) . . ?
C21 C22 Fe2 69.23(19) . . ?
C18 C22 H22 126.5 . . ?
C21 C22 H22 126.5 . . ?
Fe2 C22 H22 126.5 . . ?
O3 C23 N3 123.1(3) . . ?
O3 C23 C24 119.7(3) . . ?
N3 C23 C24 117.2(3) . . ?
C28 C24 C25 108.1(3) . . ?
C28 C24 C23 127.0(3) . . ?
C25 C24 C23 124.3(3) . . ?
C28 C24 Fe3 70.28(16) . . ?
C25 C24 Fe3 69.90(16) . . ?
C23 C24 Fe3 118.2(2) . . ?
C26 C25 C24 107.4(3) . . ?
C26 C25 Fe3 70.62(18) . . ?
C24 C25 Fe3 68.59(17) . . ?
C26 C25 H25 126.3 . . ?
C24 C25 H25 126.3 . . ?
Fe3 C25 H25 126.3 . . ?
C27 C26 C25 108.6(3) . . ?
C27 C26 Fe3 70.32(18) . . ?
C25 C26 Fe3 68.75(17) . . ?
C27 C26 H26 125.7 . . ?
C25 C26 H26 125.7 . . ?
Fe3 C26 H26 125.7 . . ?
C26 C27 C28 108.7(3) . . ?
C26 C27 Fe3 69.71(18) . . ?
C28 C27 Fe3 68.73(16) . . ?
C26 C27 H27 125.6 . . ?
C28 C27 H27 125.6 . . ?
Fe3 C27 H27 125.6 . . ?
C27 C28 C24 107.2(3) . . ?
C27 C28 Fe3 70.64(18) . . ?
C24 C28 Fe3 68.41(16) . . ?
C27 C28 H28 126.4 . . ?
C24 C28 H28 126.4 . . ?
Fe3 C28 H28 126.4 . . ?
C33 C29 C30 108.8(3) . . ?
C33 C29 Fe3 69.90(19) . . ?
C30 C29 Fe3 70.1(2) . . ?
C33 C29 H29 125.6 . . ?
C30 C29 H29 125.6 . . ?
Fe3 C29 H29 125.6 . . ?
C29 C30 C31 107.2(3) . . ?
C29 C30 Fe3 69.4(2) . . ?
C31 C30 Fe3 69.37(19) . . ?
C29 C30 H30 126.4 . . ?
C31 C30 H30 126.4 . . ?
Fe3 C30 H30 126.4 . . ?
C32 C31 C30 108.1(3) . . ?
C32 C31 Fe3 69.63(19) . . ?
C30 C31 Fe3 69.85(19) . . ?
C32 C31 H31 125.9 . . ?
C30 C31 H31 125.9 . . ?
Fe3 C31 H31 125.9 . . ?
C31 C32 C33 108.1(3) . . ?
C31 C32 Fe3 69.80(19) . . ?
C33 C32 Fe3 69.76(19) . . ?
C31 C32 H32 125.9 . . ?
C33 C32 H32 125.9 . . ?
Fe3 C32 H32 125.9 . . ?
C29 C33 C32 107.7(3) . . ?
C29 C33 Fe3 69.7(2) . . ?
C32 C33 Fe3 69.58(19) . . ?
C29 C33 H33 126.1 . . ?
C32 C33 H33 126.1 . . ?
Fe3 C33 H33 126.1 . . ?
O4 C34 N4 121.7(3) . . ?
O4 C34 C35 119.8(2) . . ?
N4 C34 C35 118.5(3) . . ?
C36 C35 C39 108.1(3) . . ?
C36 C35 C34 124.2(3) . . ?
C39 C35 C34 127.2(3) . . ?
C36 C35 Fe4 70.55(17) . . ?
C39 C35 Fe4 70.00(17) . . ?
C34 C35 Fe4 119.0(2) . . ?
C37 C36 C35 106.9(3) . . ?
C37 C36 Fe4 70.31(18) . . ?
C35 C36 Fe4 67.79(16) . . ?
C37 C36 H36 126.6 . . ?
C35 C36 H36 126.6 . . ?
Fe4 C36 H36 126.6 . . ?
C38 C37 C36 109.0(3) . . ?
C38 C37 Fe4 69.56(18) . . ?
C36 C37 Fe4 69.06(17) . . ?
C38 C37 H37 125.5 . . ?
C36 C37 H37 125.5 . . ?
Fe4 C37 H37 125.5 . . ?
C37 C38 C39 108.9(3) . . ?
C37 C38 Fe4 70.23(18) . . ?
C39 C38 Fe4 68.96(17) . . ?
C37 C38 H38 125.5 . . ?
C39 C38 H38 125.5 . . ?
Fe4 C38 H38 125.5 . . ?
C38 C39 C35 107.1(3) . . ?
C38 C39 Fe4 70.41(18) . . ?
C35 C39 Fe4 68.09(16) . . ?
C38 C39 H39 126.4 . . ?
C35 C39 H39 126.4 . . ?
Fe4 C39 H39 126.4 . . ?
C41 C40 C44 107.1(3) . . ?
C41 C40 Fe4 70.0(2) . . ?
C44 C40 Fe4 68.93(19) . . ?
C41 C40 H40 126.4 . . ?
C44 C40 H40 126.4 . . ?
Fe4 C40 H40 126.4 . . ?
C40 C41 C42 108.9(3) . . ?
C40 C41 Fe4 69.76(19) . . ?
C42 C41 Fe4 69.4(2) . . ?
C40 C41 H41 125.6 . . ?
C42 C41 H41 125.6 . . ?
Fe4 C41 H41 125.6 . . ?
C43 C42 C41 108.2(3) . . ?
C43 C42 Fe4 69.3(2) . . ?
C41 C42 Fe4 70.06(19) . . ?
C43 C42 H42 125.9 . . ?
C41 C42 H42 125.9 . . ?
Fe4 C42 H42 125.9 . . ?
C42 C43 C44 107.8(3) . . ?
C42 C43 Fe4 70.0(2) . . ?
C44 C43 Fe4 69.7(2) . . ?
C42 C43 H43 126.1 . . ?
C44 C43 H43 126.1 . . ?
Fe4 C43 H43 126.1 . . ?
C43 C44 C40 108.0(3) . . ?
C43 C44 Fe4 69.5(2) . . ?
C40 C44 Fe4 69.71(19) . . ?
C43 C44 H44 126.0 . . ?
C40 C44 H44 126.0 . . ?
Fe4 C44 H44 126.0 . . ?
O5 C45 N5 121.7(2) . . ?
O5 C45 C46 120.5(2) . . ?
N5 C45 C46 117.8(2) . . ?
C50 C46 C47 108.1(3) . . ?
C50 C46 C45 125.6(3) . . ?
C47 C46 C45 126.3(3) . . ?
C50 C46 Fe5 69.39(16) . . ?
C47 C46 Fe5 70.24(17) . . ?
C45 C46 Fe5 123.8(2) . . ?
C48 C47 C46 107.0(3) . . ?
C48 C47 Fe5 69.58(18) . . ?
C46 C47 Fe5 68.74(16) . . ?
C48 C47 H47 126.5 . . ?
C46 C47 H47 126.5 . . ?
Fe5 C47 H47 126.5 . . ?
C49 C48 C47 108.6(3) . . ?
C49 C48 Fe5 69.87(18) . . ?
C47 C48 Fe5 69.76(18) . . ?
C49 C48 H48 125.7 . . ?
C47 C48 H48 125.7 . . ?
Fe5 C48 H48 125.7 . . ?
C48 C49 C50 108.9(3) . . ?
C48 C49 Fe5 70.0(2) . . ?
C50 C49 Fe5 69.13(17) . . ?
C48 C49 H49 125.6 . . ?
C50 C49 H49 125.6 . . ?
Fe5 C49 H49 125.6 . . ?
C49 C50 C46 107.5(3) . . ?
C49 C50 Fe5 70.34(19) . . ?
C46 C50 Fe5 69.42(16) . . ?
C49 C50 H50 126.3 . . ?
C46 C50 H50 126.3 . . ?
Fe5 C50 H50 126.3 . . ?
C55 C51 C52 108.4(3) . . ?
C55 C51 Fe5 69.84(18) . . ?
C52 C51 Fe5 69.5(2) . . ?
C55 C51 H51 125.8 . . ?
C52 C51 H51 125.8 . . ?
Fe5 C51 H51 125.8 . . ?
C51 C52 C53 107.6(3) . . ?
C51 C52 Fe5 70.20(19) . . ?
C53 C52 Fe5 69.4(2) . . ?
C51 C52 H52 126.2 . . ?
C53 C52 H52 126.2 . . ?
Fe5 C52 H52 126.2 . . ?
C54 C53 C52 107.5(3) . . ?
C54 C53 Fe5 69.92(19) . . ?
C52 C53 Fe5 69.59(19) . . ?
C54 C53 H53 126.2 . . ?
C52 C53 H53 126.2 . . ?
Fe5 C53 H53 126.2 . . ?
C53 C54 C55 108.4(3) . . ?
C53 C54 Fe5 69.7(2) . . ?
C55 C54 Fe5 70.09(18) . . ?
C53 C54 H54 125.8 . . ?
C55 C54 H54 125.8 . . ?
Fe5 C54 H54 125.8 . . ?
C51 C55 C54 108.0(3) . . ?
C51 C55 Fe5 69.98(18) . . ?
C54 C55 Fe5 69.53(19) . . ?
C51 C55 H55 126.0 . . ?
C54 C55 H55 126.0 . . ?
Fe5 C55 H55 126.0 . . ?
O6 C56 N6 121.3(3) . . ?
O6 C56 C57 120.0(3) . . ?
N6 C56 C57 118.7(3) . . ?
C58 C57 C61 107.5(3) . . ?
C58 C57 C56 127.2(4) . . ?
C61 C57 C56 125.2(4) . . ?
C58 C57 Fe6 69.7(2) . . ?
C61 C57 Fe6 68.9(2) . . ?
C56 C57 Fe6 125.3(2) . . ?
C59 C58 C57 107.4(5) . . ?
C59 C58 Fe6 70.2(3) . . ?
C57 C58 Fe6 69.1(2) . . ?
C59 C58 H58 126.3 . . ?
C57 C58 H58 126.3 . . ?
Fe6 C58 H58 126.3 . . ?
C60 C59 C58 108.8(4) . . ?
C60 C59 Fe6 70.3(3) . . ?
C58 C59 Fe6 69.0(2) . . ?
C60 C59 H59 125.6 . . ?
C58 C59 H59 125.6 . . ?
Fe6 C59 H59 125.6 . . ?
C59 C60 C61 109.5(5) . . ?
C59 C60 Fe6 70.6(3) . . ?
C61 C60 Fe6 68.3(2) . . ?
C59 C60 H60 125.2 . . ?
C61 C60 H60 125.2 . . ?
Fe6 C60 H60 125.2 . . ?
C60 C61 C57 106.7(5) . . ?
C60 C61 Fe6 70.5(2) . . ?
C57 C61 Fe6 69.6(2) . . ?
C60 C61 H61 126.6 . . ?
C57 C61 H61 126.6 . . ?
Fe6 C61 H61 126.6 . . ?
C63 C62 C66 107.4(5) . . ?
C63 C62 Fe6 69.0(2) . . ?
C66 C62 Fe6 69.6(3) . . ?
C63 C62 H62 126.3 . . ?
C66 C62 H62 126.3 . . ?
Fe6 C62 H62 126.3 . . ?
C64 C63 C62 108.9(5) . . ?
C64 C63 Fe6 70.0(3) . . ?
C62 C63 Fe6 70.5(2) . . ?
C64 C63 H63 125.5 . . ?
C62 C63 H63 125.5 . . ?
Fe6 C63 H63 125.5 . . ?
C63 C64 C65 109.0(6) . . ?
C63 C64 Fe6 70.7(3) . . ?
C65 C64 Fe6 70.1(3) . . ?
C63 C64 H64 125.5 . . ?
C65 C64 H64 125.5 . . ?
Fe6 C64 H64 125.5 . . ?
C64 C65 C66 107.3(6) . . ?
C64 C65 Fe6 69.1(4) . . ?
C66 C65 Fe6 70.1(3) . . ?
C64 C65 H65 126.3 . . ?
C66 C65 H65 126.3 . . ?
Fe6 C65 H65 126.3 . . ?
C65 C66 C62 107.4(5) . . ?
C65 C66 Fe6 69.3(3) . . ?
C62 C66 Fe6 70.0(3) . . ?
C65 C66 H66 126.3 . . ?
C62 C66 H66 126.3 . . ?
Fe6 C66 H66 126.3 . . ?
C1 N1 H1A 120.0 . . ?
C1 N1 H1B 120.0 . . ?
H1A N1 H1B 120.0 . . ?
C12 N2 H2A 120.0 . . ?
C12 N2 H2B 120.0 . . ?
H2A N2 H2B 120.0 . . ?
C23 N3 H3A 120.0 . . ?
C23 N3 H3B 120.0 . . ?
H3A N3 H3B 120.0 . . ?
C34 N4 H4A 120.0 . . ?
C34 N4 H4B 120.0 . . ?
H4A N4 H4B 120.0 . . ?
C45 N5 H5A 120.0 . . ?
C45 N5 H5B 120.0 . . ?
H5A N5 H5B 120.0 . . ?
C56 N6 H6A 120.0 . . ?
C56 N6 H6B 120.0 . . ?
H6A N6 H6B 120.0 . . ?
C1 O1 Co1 129.90(19) . . ?
C12 O2 Co1 136.67(17) . . ?
C23 O3 Co1 133.14(19) . . ?
C34 O4 Co1 134.53(18) . . ?
C45 O5 Co1 137.30(18) . . ?
C56 O6 Co1 134.7(2) . . ?
C2 Fe1 C11 115.21(15) . . ?
C2 Fe1 C7 107.56(14) . . ?
C11 Fe1 C7 40.50(17) . . ?
C2 Fe1 C6 41.29(13) . . ?
C11 Fe1 C6 105.53(17) . . ?
C7 Fe1 C6 127.80(16) . . ?
C2 Fe1 C10 148.20(15) . . ?
C11 Fe1 C10 40.85(17) . . ?
C7 Fe1 C10 68.36(17) . . ?
C6 Fe1 C10 114.77(16) . . ?
C2 Fe1 C8 130.23(14) . . ?
C11 Fe1 C8 68.15(18) . . ?
C7 Fe1 C8 40.50(17) . . ?
C6 Fe1 C8 167.40(16) . . ?
C10 Fe1 C8 68.16(17) . . ?
C2 Fe1 C3 41.36(12) . . ?
C11 Fe1 C3 150.37(15) . . ?
C7 Fe1 C3 118.81(14) . . ?
C6 Fe1 C3 69.03(14) . . ?
C10 Fe1 C3 168.44(15) . . ?
C8 Fe1 C3 110.69(15) . . ?
C2 Fe1 C9 169.37(15) . . ?
C11 Fe1 C9 68.41(17) . . ?
C7 Fe1 C9 68.20(16) . . ?
C6 Fe1 C9 149.01(15) . . ?
C10 Fe1 C9 40.63(16) . . ?
C8 Fe1 C9 40.40(16) . . ?
C3 Fe1 C9 131.15(15) . . ?
C2 Fe1 C4 68.81(12) . . ?
C11 Fe1 C4 166.26(17) . . ?
C7 Fe1 C4 152.81(17) . . ?
C6 Fe1 C4 68.24(14) . . ?
C10 Fe1 C4 129.27(16) . . ?
C8 Fe1 C4 120.30(16) . . ?
C3 Fe1 C4 40.52(13) . . ?
C9 Fe1 C4 110.19(15) . . ?
C2 Fe1 C5 68.89(13) . . ?
C11 Fe1 C5 127.30(18) . . ?
C7 Fe1 C5 165.71(18) . . ?
C6 Fe1 C5 40.60(13) . . ?
C10 Fe1 C5 106.92(17) . . ?
C8 Fe1 C5 151.82(16) . . ?
C3 Fe1 C5 68.33(15) . . ?
C9 Fe1 C5 117.66(16) . . ?
C4 Fe1 C5 40.23(15) . . ?
C13 Fe2 C18 106.81(13) . . ?
C13 Fe2 C14 41.47(11) . . ?
C18 Fe2 C14 121.84(13) . . ?
C13 Fe2 C17 41.39(10) . . ?
C18 Fe2 C17 123.63(13) . . ?
C14 Fe2 C17 69.31(11) . . ?
C13 Fe2 C20 158.49(15) . . ?
C18 Fe2 C20 67.97(14) . . ?
C14 Fe2 C20 122.09(15) . . ?
C17 Fe2 C20 158.84(15) . . ?
C13 Fe2 C21 159.10(15) . . ?
C18 Fe2 C21 68.10(15) . . ?
C14 Fe2 C21 158.62(14) . . ?
C17 Fe2 C21 123.24(14) . . ?
C20 Fe2 C21 40.35(16) . . ?
C13 Fe2 C19 122.29(14) . . ?
C18 Fe2 C19 40.70(14) . . ?
C14 Fe2 C19 106.26(14) . . ?
C17 Fe2 C19 159.69(14) . . ?
C20 Fe2 C19 40.22(16) . . ?
C21 Fe2 C19 67.97(16) . . ?
C13 Fe2 C22 122.26(13) . . ?
C18 Fe2 C22 40.41(15) . . ?
C14 Fe2 C22 158.24(13) . . ?
C17 Fe2 C22 108.09(13) . . ?
C20 Fe2 C22 68.21(15) . . ?
C21 Fe2 C22 40.79(14) . . ?
C19 Fe2 C22 68.28(15) . . ?
C13 Fe2 C15 68.85(11) . . ?
C18 Fe2 C15 157.92(14) . . ?
C14 Fe2 C15 40.63(11) . . ?
C17 Fe2 C15 68.31(12) . . ?
C20 Fe2 C15 107.68(14) . . ?
C21 Fe2 C15 123.57(14) . . ?
C19 Fe2 C15 121.99(14) . . ?
C22 Fe2 C15 160.14(14) . . ?
C13 Fe2 C16 68.63(11) . . ?
C18 Fe2 C16 160.36(14) . . ?
C14 Fe2 C16 68.23(11) . . ?
C17 Fe2 C16 40.44(11) . . ?
C20 Fe2 C16 123.25(14) . . ?
C21 Fe2 C16 108.95(14) . . ?
C19 Fe2 C16 157.97(14) . . ?
C22 Fe2 C16 124.65(14) . . ?
C15 Fe2 C16 40.09(12) . . ?
C24 Fe3 C29 106.96(13) . . ?
C24 Fe3 C32 154.08(14) . . ?
C29 Fe3 C32 68.10(15) . . ?
C24 Fe3 C25 41.51(12) . . ?
C29 Fe3 C25 119.82(15) . . ?
C32 Fe3 C25 163.37(13) . . ?
C24 Fe3 C31 163.40(14) . . ?
C29 Fe3 C31 68.18(15) . . ?
C32 Fe3 C31 40.57(14) . . ?
C25 Fe3 C31 125.85(14) . . ?
C24 Fe3 C33 119.00(14) . . ?
C29 Fe3 C33 40.42(16) . . ?
C32 Fe3 C33 40.66(15) . . ?
C25 Fe3 C33 154.36(14) . . ?
C31 Fe3 C33 68.34(14) . . ?
C24 Fe3 C28 41.31(12) . . ?
C29 Fe3 C28 125.59(15) . . ?
C32 Fe3 C28 119.45(14) . . ?
C25 Fe3 C28 69.42(13) . . ?
C31 Fe3 C28 154.39(14) . . ?
C33 Fe3 C28 107.02(14) . . ?
C24 Fe3 C30 125.35(14) . . ?
C29 Fe3 C30 40.56(16) . . ?
C32 Fe3 C30 68.44(15) . . ?
C25 Fe3 C30 107.24(14) . . ?
C31 Fe3 C30 40.78(15) . . ?
C33 Fe3 C30 68.40(16) . . ?
C28 Fe3 C30 163.07(14) . . ?
C24 Fe3 C26 68.80(12) . . ?
C29 Fe3 C26 155.01(17) . . ?
C32 Fe3 C26 126.52(14) . . ?
C25 Fe3 C26 40.63(12) . . ?
C31 Fe3 C26 108.48(14) . . ?
C33 Fe3 C26 163.50(15) . . ?
C28 Fe3 C26 68.42(13) . . ?
C30 Fe3 C26 120.54(16) . . ?
C24 Fe3 C27 68.56(12) . . ?
C29 Fe3 C27 163.39(17) . . ?
C32 Fe3 C27 108.51(14) . . ?
C25 Fe3 C27 68.17(13) . . ?
C31 Fe3 C27 120.60(14) . . ?
C33 Fe3 C27 126.51(15) . . ?
C28 Fe3 C27 40.64(12) . . ?
C30 Fe3 C27 154.96(16) . . ?
C26 Fe3 C27 39.96(14) . . ?
C35 Fe4 C39 41.91(11) . . ?
C35 Fe4 C43 159.24(14) . . ?
C39 Fe4 C43 121.55(14) . . ?
C35 Fe4 C44 122.80(15) . . ?
C39 Fe4 C44 105.50(14) . . ?
C43 Fe4 C44 40.80(16) . . ?
C35 Fe4 C42 158.44(13) . . ?
C39 Fe4 C42 158.81(14) . . ?
C43 Fe4 C42 40.68(15) . . ?
C44 Fe4 C42 68.34(16) . . ?
C35 Fe4 C36 41.66(11) . . ?
C39 Fe4 C36 69.94(12) . . ?
C43 Fe4 C36 157.30(15) . . ?
C44 Fe4 C36 160.95(15) . . ?
C42 Fe4 C36 122.42(14) . . ?
C35 Fe4 C40 106.75(13) . . ?
C39 Fe4 C40 121.24(13) . . ?
C43 Fe4 C40 69.13(15) . . ?
C44 Fe4 C40 41.35(14) . . ?
C42 Fe4 C40 68.40(16) . . ?
C36 Fe4 C40 124.15(13) . . ?
C35 Fe4 C38 69.13(12) . . ?
C39 Fe4 C38 40.63(12) . . ?
C43 Fe4 C38 106.30(14) . . ?
C44 Fe4 C38 120.57(14) . . ?
C42 Fe4 C38 123.65(15) . . ?
C36 Fe4 C38 68.68(12) . . ?
C40 Fe4 C38 157.01(14) . . ?
C35 Fe4 C41 122.37(13) . . ?
C39 Fe4 C41 157.94(14) . . ?
C43 Fe4 C41 68.39(14) . . ?
C44 Fe4 C41 68.24(14) . . ?
C42 Fe4 C41 40.53(14) . . ?
C36 Fe4 C41 108.69(13) . . ?
C40 Fe4 C41 40.19(14) . . ?
C38 Fe4 C41 160.86(14) . . ?
C35 Fe4 C37 68.92(13) . . ?
C39 Fe4 C37 68.52(12) . . ?
C43 Fe4 C37 121.45(15) . . ?
C44 Fe4 C37 156.39(14) . . ?
C42 Fe4 C37 108.54(15) . . ?
C36 Fe4 C37 40.63(12) . . ?
C40 Fe4 C37 161.26(14) . . ?
C38 Fe4 C37 40.21(12) . . ?
C41 Fe4 C37 125.61(14) . . ?
C50 Fe5 C46 41.18(12) . . ?
C50 Fe5 C53 165.17(15) . . ?
C46 Fe5 C53 152.22(15) . . ?
C50 Fe5 C52 152.06(14) . . ?
C46 Fe5 C52 119.19(14) . . ?
C53 Fe5 C52 41.03(15) . . ?
C50 Fe5 C54 127.27(14) . . ?
C46 Fe5 C54 166.75(13) . . ?
C53 Fe5 C54 40.39(15) . . ?
C52 Fe5 C54 68.22(15) . . ?
C50 Fe5 C49 40.53(12) . . ?
C46 Fe5 C49 68.34(12) . . ?
C53 Fe5 C49 127.47(15) . . ?
C52 Fe5 C49 166.87(15) . . ?
C54 Fe5 C49 106.79(14) . . ?
C50 Fe5 C55 107.53(13) . . ?
C46 Fe5 C55 129.57(12) . . ?
C53 Fe5 C55 68.07(15) . . ?
C52 Fe5 C55 67.95(15) . . ?
C54 Fe5 C55 40.38(13) . . ?
C49 Fe5 C55 116.73(14) . . ?
C50 Fe5 C48 68.31(14) . . ?
C46 Fe5 C48 68.45(12) . . ?
C53 Fe5 C48 107.75(16) . . ?
C52 Fe5 C48 130.00(17) . . ?
C54 Fe5 C48 116.37(14) . . ?
C49 Fe5 C48 40.09(15) . . ?
C55 Fe5 C48 149.23(14) . . ?
C50 Fe5 C51 118.30(13) . . ?
C46 Fe5 C51 109.99(12) . . ?
C53 Fe5 C51 68.18(15) . . ?
C52 Fe5 C51 40.31(14) . . ?
C54 Fe5 C51 67.77(14) . . ?
C49 Fe5 C51 150.56(15) . . ?
C55 Fe5 C51 40.18(13) . . ?
C48 Fe5 C51 168.90(15) . . ?
C50 Fe5 C47 69.08(13) . . ?
C46 Fe5 C47 41.02(11) . . ?
C53 Fe5 C47 117.94(15) . . ?
C52 Fe5 C47 109.68(15) . . ?
C54 Fe5 C47 150.13(13) . . ?
C49 Fe5 C47 68.17(15) . . ?
C55 Fe5 C47 168.76(13) . . ?
C48 Fe5 C47 40.66(13) . . ?
C51 Fe5 C47 131.06(14) . . ?
C64 Fe6 C63 39.4(2) . . ?
C64 Fe6 C61 120.5(2) . . ?
C63 Fe6 C61 154.1(2) . . ?
C64 Fe6 C65 40.8(3) . . ?
C63 Fe6 C65 67.7(2) . . ?
C61 Fe6 C65 108.0(2) . . ?
C64 Fe6 C57 157.8(3) . . ?
C63 Fe6 C57 162.3(2) . . ?
C61 Fe6 C57 41.44(17) . . ?
C65 Fe6 C57 123.2(2) . . ?
C64 Fe6 C66 68.2(2) . . ?
C63 Fe6 C66 68.1(2) . . ?
C61 Fe6 C66 126.4(2) . . ?
C65 Fe6 C66 40.6(2) . . ?
C57 Fe6 C66 110.02(16) . . ?
C64 Fe6 C58 158.6(2) . . ?
C63 Fe6 C58 123.9(2) . . ?
C61 Fe6 C58 69.4(2) . . ?
C65 Fe6 C58 159.2(2) . . ?
C57 Fe6 C58 41.24(15) . . ?
C66 Fe6 C58 123.3(2) . . ?
C64 Fe6 C62 67.5(2) . . ?
C63 Fe6 C62 40.53(19) . . ?
C61 Fe6 C62 163.84(18) . . ?
C65 Fe6 C62 68.0(2) . . ?
C57 Fe6 C62 126.55(18) . . ?
C66 Fe6 C62 40.5(2) . . ?
C58 Fe6 C62 108.5(2) . . ?
C64 Fe6 C60 106.3(2) . . ?
C63 Fe6 C60 118.66(18) . . ?
C61 Fe6 C60 41.21(16) . . ?
C65 Fe6 C60 124.7(3) . . ?
C57 Fe6 C60 68.61(16) . . ?
C66 Fe6 C60 162.9(3) . . ?
C58 Fe6 C60 67.7(2) . . ?
C62 Fe6 C60 154.1(2) . . ?
C64 Fe6 C59 121.7(2) . . ?
C63 Fe6 C59 106.0(2) . . ?
C61 Fe6 C59 68.5(2) . . ?
C65 Fe6 C59 159.0(3) . . ?
C57 Fe6 C59 68.73(15) . . ?
C66 Fe6 C59 157.6(3) . . ?
C58 Fe6 C59 40.82(17) . . ?
C62 Fe6 C59 121.1(2) . . ?
C60 Fe6 C59 39.1(2) . . ?
O3 Co1 O1 179.45(8) . . ?
O3 Co1 O2 87.06(8) . . ?
O1 Co1 O2 92.73(8) . . ?
O3 Co1 O5 91.81(8) . . ?
O1 Co1 O5 87.69(8) . . ?
O2 Co1 O5 91.78(7) . . ?
O3 Co1 O4 90.95(8) . . ?
O1 Co1 O4 89.28(8) . . ?
O2 Co1 O4 176.69(8) . . ?
O5 Co1 O4 90.93(7) . . ?
O3 Co1 O6 89.38(8) . . ?
O1 Co1 O6 91.11(8) . . ?
O2 Co1 O6 86.56(7) . . ?
O5 Co1 O6 177.90(8) . . ?
O4 Co1 O6 90.78(7) . . ?
F2A B1 F1 120.0(7) . . ?
F2A B1 F4 94.1(7) . . ?
F1 B1 F4 106.8(5) . . ?
F2A B1 F3 118.5(5) . . ?
F1 B1 F3 110.5(5) . . ?
F4 B1 F3 103.0(6) . . ?
F2A B1 F2B 52.0(7) . . ?
F1 B1 F2B 91.6(9) . . ?
F4 B1 F2B 146.1(11) . . ?
F3 B1 F2B 96.4(7) . . ?
F6 B2 F5 111.9(3) . . ?
F6 B2 F7 111.4(3) . . ?
F5 B2 F7 108.1(3) . . ?
F6 B2 F8 108.9(3) . . ?
F5 B2 F8 108.0(3) . . ?
F7 B2 F8 108.4(3) . . ?

loop_
_geom_bond_atom_site_label_1
_geom_bond_atom_site_label_2
_geom_bond_distance
_geom_bond_site_symmetry_2
_geom_bond_publ_flag
C1 O1 1.250(3) . ?
C1 N1 1.328(4) . ?
C1 C2 1.464(4) . ?
C2 C6 1.425(4) . ?
C2 C3 1.431(4) . ?
C2 Fe1 2.011(3) . ?
C3 C4 1.415(4) . ?
C3 Fe1 2.039(3) . ?
C3 H3 0.9800 . ?
C4 C5 1.411(5) . ?
C4 Fe1 2.048(3) . ?
C4 H4 0.9800 . ?
C5 C6 1.417(5) . ?
C5 Fe1 2.054(3) . ?
C5 H5 0.9800 . ?
C6 Fe1 2.031(3) . ?
C6 H6 0.9800 . ?
C7 C11 1.397(6) . ?
C7 C8 1.406(6) . ?
C7 Fe1 2.024(4) . ?
C7 H7 0.9800 . ?
C8 C9 1.410(6) . ?
C8 Fe1 2.038(4) . ?
C8 H8 0.9800 . ?
C9 C10 1.418(6) . ?
C9 Fe1 2.047(3) . ?
C9 H9 0.9800 . ?
C10 C11 1.413(6) . ?
C10 Fe1 2.036(3) . ?
C10 H10 0.9800 . ?
C11 Fe1 2.013(4) . ?
C11 H11 0.9800 . ?
C12 O2 1.263(3) . ?
C12 N2 1.317(3) . ?
C12 C13 1.467(4) . ?
C13 C17 1.430(4) . ?
C13 C14 1.432(4) . ?
C13 Fe2 2.011(3) . ?
C14 C15 1.421(4) . ?
C14 Fe2 2.033(3) . ?
C14 H14 0.9800 . ?
C15 C16 1.414(4) . ?
C15 Fe2 2.060(3) . ?
C15 H15 0.9800 . ?
C16 C17 1.417(4) . ?
C16 Fe2 2.064(3) . ?
C16 H16 0.9800 . ?
C17 Fe2 2.034(3) . ?
C17 H17 0.9800 . ?
C18 C22 1.409(5) . ?
C18 C19 1.417(5) . ?
C18 Fe2 2.033(3) . ?
C18 H18 0.9800 . ?
C19 C20 1.402(6) . ?
C19 Fe2 2.041(3) . ?
C19 H19 0.9800 . ?
C20 C21 1.406(6) . ?
C20 Fe2 2.037(3) . ?
C20 H20 0.9800 . ?
C21 C22 1.424(5) . ?
C21 Fe2 2.039(3) . ?
C21 H21 0.9800 . ?
C22 Fe2 2.049(3) . ?
C22 H22 0.9800 . ?
C23 O3 1.245(3) . ?
C23 N3 1.324(4) . ?
C23 C24 1.477(4) . ?
C24 C28 1.428(4) . ?
C24 C25 1.432(4) . ?
C24 Fe3 2.012(3) . ?
C25 C26 1.418(4) . ?
C25 Fe3 2.030(3) . ?
C25 H25 0.9800 . ?
C26 C27 1.407(5) . ?
C26 Fe3 2.054(3) . ?
C26 H26 0.9800 . ?
C27 C28 1.424(4) . ?
C27 Fe3 2.062(3) . ?
C27 H27 0.9800 . ?
C28 Fe3 2.037(3) . ?
C28 H28 0.9800 . ?
C29 C33 1.403(6) . ?
C29 C30 1.410(6) . ?
C29 Fe3 2.029(3) . ?
C29 H29 0.9800 . ?
C30 C31 1.418(5) . ?
C30 Fe3 2.038(3) . ?
C30 H30 0.9800 . ?
C31 C32 1.408(5) . ?
C31 Fe3 2.031(3) . ?
C31 H31 0.9800 . ?
C32 C33 1.411(5) . ?
C32 Fe3 2.029(3) . ?
C32 H32 0.9800 . ?
C33 Fe3 2.032(3) . ?
C33 H33 0.9800 . ?
C34 O4 1.263(3) . ?
C34 N4 1.312(4) . ?
C34 C35 1.465(4) . ?
C35 C36 1.436(4) . ?
C35 C39 1.440(4) . ?
C35 Fe4 2.001(3) . ?
C36 C37 1.420(4) . ?
C36 Fe4 2.037(3) . ?
C36 H36 0.9800 . ?
C37 C38 1.409(4) . ?
C37 Fe4 2.054(3) . ?
C37 H37 0.9800 . ?
C38 C39 1.414(4) . ?
C38 Fe4 2.045(3) . ?
C38 H38 0.9800 . ?
C39 Fe4 2.026(3) . ?
C39 H39 0.9800 . ?
C40 C41 1.404(5) . ?
C40 C44 1.438(5) . ?
C40 Fe4 2.042(3) . ?
C40 H40 0.9800 . ?
C41 C42 1.414(5) . ?
C41 Fe4 2.046(3) . ?
C41 H41 0.9800 . ?
C42 C43 1.413(5) . ?
C42 Fe4 2.037(3) . ?
C42 H42 0.9800 . ?
C43 C44 1.415(6) . ?
C43 Fe4 2.028(3) . ?
C43 H43 0.9800 . ?
C44 Fe4 2.031(3) . ?
C44 H44 0.9800 . ?
C45 O5 1.259(3) . ?
C45 N5 1.321(4) . ?
C45 C46 1.460(4) . ?
C46 C50 1.428(4) . ?
C46 C47 1.430(4) . ?
C46 Fe5 2.031(3) . ?
C47 C48 1.424(5) . ?
C47 Fe5 2.051(3) . ?
C47 H47 0.9800 . ?
C48 C49 1.403(5) . ?
C48 Fe5 2.048(3) . ?
C48 H48 0.9800 . ?
C49 C50 1.412(4) . ?
C49 Fe5 2.046(3) . ?
C49 H49 0.9800 . ?
C50 Fe5 2.030(3) . ?
C50 H50 0.9800 . ?
C51 C55 1.407(5) . ?
C51 C52 1.409(5) . ?
C51 Fe5 2.049(3) . ?
C51 H51 0.9800 . ?
C52 C53 1.429(5) . ?
C52 Fe5 2.040(3) . ?
C52 H52 0.9800 . ?
C53 C54 1.408(5) . ?
C53 Fe5 2.037(3) . ?
C53 H53 0.9800 . ?
C54 C55 1.411(5) . ?
C54 Fe5 2.040(3) . ?
C54 H54 0.9800 . ?
C55 Fe5 2.048(3) . ?
C55 H55 0.9800 . ?
C56 O6 1.255(4) . ?
C56 N6 1.315(4) . ?
C56 C57 1.471(4) . ?
C57 C58 1.430(5) . ?
C57 C61 1.431(6) . ?
C57 Fe6 2.027(3) . ?
C58 C59 1.424(6) . ?
C58 Fe6 2.035(5) . ?
C58 H58 0.9800 . ?
C59 C60 1.372(8) . ?
C59 Fe6 2.050(5) . ?
C59 H59 0.9800 . ?
C60 C61 1.430(6) . ?
C60 Fe6 2.046(4) . ?
C60 H60 0.9800 . ?
C61 Fe6 2.017(4) . ?
C61 H61 0.9800 . ?
C62 C63 1.404(6) . ?
C62 C66 1.408(7) . ?
C62 Fe6 2.037(4) . ?
C62 H62 0.9800 . ?
C63 C64 1.356(8) . ?
C63 Fe6 2.017(4) . ?
C63 H63 0.9800 . ?
C64 C65 1.405(9) . ?
C64 Fe6 2.008(5) . ?
C64 H64 0.9800 . ?
C65 C66 1.407(8) . ?
C65 Fe6 2.021(6) . ?
C65 H65 0.9800 . ?
C66 Fe6 2.032(4) . ?
C66 H66 0.9800 . ?
N1 H1A 0.8600 . ?
N1 H1B 0.8600 . ?
N2 H2A 0.8600 . ?
N2 H2B 0.8600 . ?
N3 H3A 0.8600 . ?
N3 H3B 0.8600 . ?
N4 H4A 0.8600 . ?
N4 H4B 0.8600 . ?
N5 H5A 0.8600 . ?
N5 H5B 0.8600 . ?
N6 H6A 0.8600 . ?
N6 H6B 0.8600 . ?
O1 Co1 2.0576(19) . ?
O2 Co1 2.0939(19) . ?
O3 Co1 2.0523(19) . ?
O4 Co1 2.1306(19) . ?
O5 Co1 2.0996(18) . ?
O6 Co1 2.1601(19) . ?
B1 F2A 1.312(9) . ?
B1 F1 1.332(6) . ?
B1 F4 1.369(8) . ?
B1 F3 1.377(7) . ?
B1 F2B 1.431(16) . ?
B2 F6 1.345(5) . ?
B2 F5 1.376(4) . ?
B2 F7 1.389(4) . ?
B2 F8 1.393(5) . ?
